data_1001395
loop_
_publ_author_name
'Leclaire, A'
'Benmoussa, A'
'Borel, M M'
'Grandin, A'
'Raveau, B.'

_publ_section_title
;
K~2-x~ Ti~2~ (P O~4~)~3~ with 0< x< 0.5: A Mixed-Valence
Nonstoichiometric Titanophosphate with Langbeinite
Structure
;
_journal_coden_ASTM JSSCBI
_journal_name_full 'Journal of Solid State Chemistry'
_journal_page_first 227
_journal_page_last 231
_journal_paper_doi 10.1016/0022-4596(89)90101-1
_journal_volume 78
_journal_year 1989
_chemical_formula_structural 'K1.75 Ti2 (P O4)3'
_chemical_formula_sum 'K1.75 O12 P3 Ti2'
_chemical_name_systematic
;
Potassium titanium(III) titanium(IV) phosphate (1.75/1/1/3)
;
_space_group_IT_number 198
_symmetry_cell_setting cubic
_symmetry_Int_Tables_number 198
_symmetry_space_group_name_Hall 'P 2ac 2ab 3'
_symmetry_space_group_name_H-M 'P 21 3'
_cell_angle_alpha 90
_cell_angle_beta 90
_cell_angle_gamma 90
_cell_formula_units_Z 4
_cell_length_a 9.8559(6)
_cell_length_b 9.8559(6)
_cell_length_c 9.8559(6)
_cell_volume 957.4
_refine_ls_R_factor_all 0.036
_cod_database_code 1001395

loop_
_symmetry_equiv_pos_as_xyz
x,y,z
y,z,x
z,x,y
1/2+x,1/2-y,-z
1/2+y,1/2-z,-x
1/2+z,1/2-x,-y
-x,1/2+y,1/2-z
-y,1/2+z,1/2-x
-z,1/2+x,1/2-y
1/2-x,-y,1/2+z
1/2-y,-z,1/2+x
1/2-z,-x,1/2+y

loop_
_atom_site_label
_atom_site_type_symbol
_atom_site_symmetry_multiplicity
_atom_site_Wyckoff_symbol
_atom_site_fract_x
_atom_site_fract_y
_atom_site_fract_z
_atom_site_occupancy
_atom_site_attached_hydrogens
_atom_site_calc_flag
Ti1 Ti4+ 4 a 0.58721(16) 0.58721(16) 0.58721(16) 1. 0 d
Ti2 Ti4+ 4 a 0.85809(17) 0.85809(17) 0.85809(17) 1. 0 d
K1 K1+ 4 a 0.29175(27) 0.29175(27) 0.29175(27) 1. 0 d
K2 K1+ 4 a 0.06618(29) 0.06618(29) 0.06618(29) 0.75 0 d
P1 P5+ 12 b 0.27407(25) -0.37213(25) 0.45889(24) 1. 0 d
O1 O2- 12 b 0.00066(65) 0.07490(71) 0.35238(77) 1. 0 d
O2 O2- 12 b 0.26636(78) -0.42225(81) 0.31360(67) 1. 0 d
O3 O2- 12 b 0.47087(72) 0.05361(69) 0.29809(75) 1. 0 d
O4 O2- 12 b 0.20400(72) -0.23500(71) 0.47771(75) 1. 0 d

loop_
_atom_type_symbol
_atom_type_oxidation_number
Ti4+ 3.625
K1+ 1.000
P5+ 5.000
O2- -2.000
